data_1519886
loop_
_publ_author_name
'Huth, Susanne L.'
'Threlfall, Terry L.'
'Hursthouse, Michael B.'

_publ_section_title
;
 2-Methylaniliniumchloride
;
_journal_name_full 'Crystal Structure Report Archive'
_journal_page_first 696
_journal_year 2008
_chemical_formula_moiety 'C7 H10 N +, Cl -'
_chemical_formula_sum 'C7 H10 Cl N'
_chemical_formula_weight 143.61
_chemical_name_systematic
;
2-Methylanilinium chloride
;
_space_group_IT_number 29
_symmetry_cell_setting orthorhombic
_symmetry_space_group_name_Hall 'P 2c -2ac'
_symmetry_space_group_name_H-M 'P c a 21'
_atom_sites_solution_hydrogens geom
_atom_sites_solution_primary direct
_atom_sites_solution_secondary difmap
_cell_angle_alpha 90.00
_cell_angle_beta 90.00
_cell_angle_gamma 90.00
_cell_formula_units_Z 4
_cell_length_a 15.6207(4)
_cell_length_b 5.39290(10)
_cell_length_c 8.6541(2)
_cell_measurement_reflns_used 3100
_cell_measurement_temperature 120(2)
_cell_measurement_theta_max 27.48
_cell_measurement_theta_min 2.91
_cell_volume 729.03(3)
_computing_cell_refinement 'DENZO (Otwinowski & Minor, 1997) & COLLECT (Hooft, R.W.W., 1998)'
_computing_data_collection 'COLLECT (Hooft, R.W.W., 1998)'
_computing_data_reduction 'DENZO (Otwinowski & Minor, 1997) & COLLECT (Hooft, R.W.W., 1998)'
_computing_structure_refinement 'SHELXL-97 (Sheldrick, 1997)'
_computing_structure_solution 'SHELXS-97 (Sheldrick, 1997)'
_diffrn_ambient_temperature 120(2)
_diffrn_detector_area_resol_mean 9.091
_diffrn_measured_fraction_theta_full 0.988
_diffrn_measured_fraction_theta_max 0.988
_diffrn_measurement_device_type 'Bruker-Nonius Roper CCD camera on \k-goniostat'
_diffrn_measurement_method '\f & \w scans'
_diffrn_radiation_monochromator graphite
_diffrn_radiation_source 'Bruker-Nonius FR591 rotating anode'
_diffrn_radiation_type MoK\a
_diffrn_radiation_wavelength 0.71073
_diffrn_reflns_av_R_equivalents 0.0238
_diffrn_reflns_av_sigmaI/netI 0.0282
_diffrn_reflns_limit_h_max 18
_diffrn_reflns_limit_h_min -20
_diffrn_reflns_limit_k_max 6
_diffrn_reflns_limit_k_min -6
_diffrn_reflns_limit_l_max 11
_diffrn_reflns_limit_l_min -9
_diffrn_reflns_number 6247
_diffrn_reflns_theta_full 27.47
_diffrn_reflns_theta_max 27.47
_diffrn_reflns_theta_min 3.51
_exptl_absorpt_coefficient_mu 0.430
_exptl_absorpt_correction_T_max 0.9582
_exptl_absorpt_correction_T_min 0.8136
_exptl_absorpt_correction_type multi-scan
_exptl_absorpt_process_details 'SADABS 2007/2 (Sheldrick, G.M., 2007)'
_exptl_crystal_colour colourless
_exptl_crystal_density_diffrn 1.308
_exptl_crystal_density_method 'not measured'
_exptl_crystal_description 'cut rod'
_exptl_crystal_F_000 304
_exptl_crystal_size_max 0.50
_exptl_crystal_size_mid 0.20
_exptl_crystal_size_min 0.10
_refine_diff_density_max 0.142
_refine_diff_density_min -0.180
_refine_diff_density_rms 0.036
_refine_ls_abs_structure_details 'Flack H D (1983), Acta Cryst. A39, 876-881'
_refine_ls_abs_structure_Flack -0.08(5)
_refine_ls_extinction_method none
_refine_ls_goodness_of_fit_ref 1.115
_refine_ls_hydrogen_treatment mixed
_refine_ls_matrix_type full
_refine_ls_number_parameters 95
_refine_ls_number_reflns 1476
_refine_ls_number_restraints 1
_refine_ls_restrained_S_all 1.114
_refine_ls_R_factor_all 0.0219
_refine_ls_R_factor_gt 0.0215
_refine_ls_shift/su_max 0.014
_refine_ls_shift/su_mean 0.002
_refine_ls_structure_factor_coef Fsqd
_refine_ls_weighting_details 'calc w=1/[\s^2^(Fo^2^)+(0.0193P)^2^+0.1731P] where P=(Fo^2^+2Fc^2^)/3'
_refine_ls_weighting_scheme calc
_refine_ls_wR_factor_gt 0.0529
_refine_ls_wR_factor_ref 0.0532
_reflns_number_gt 1456
_reflns_number_total 1476
_reflns_threshold_expression >2sigma(I)
_cod_data_source_file eCrystal-696.cif
_cod_data_source_block 2008lsh105
_cod_depositor_comments
;
Citation :
Huth, Susanne L. and Threlfall, Terry L. and Hursthouse, Michael B. (2008) 
University of Southampton, Crystal Structure Report Archive. 
(doi:10.5258/ecrystals/696)

More at:
http://ecrystals.chem.soton.ac.uk/696/

The following automatic conversions were performed:

'_symmetry_cell_setting' value 'Orthorhombic' changed to
'orthorhombic' according to the built-in table from CIF Core
dictionary named 'cif_core.dic' version 2.4.1 from 2010-06-29.

Automatic conversion script
Id: cif_fix_values 3392 2015-05-12 13:50:21Z andrius 
;
_cod_database_code 1519886

loop_
_symmetry_equiv_pos_as_xyz
'x, y, z'
'-x, -y, z+1/2'
'x+1/2, -y, z'
'-x+1/2, y, z+1/2'

loop_
_atom_site_label
_atom_site_type_symbol
_atom_site_fract_x
_atom_site_fract_y
_atom_site_fract_z
_atom_site_U_iso_or_equiv
_atom_site_adp_type
_atom_site_occupancy
_atom_site_symmetry_multiplicity
_atom_site_calc_flag
_atom_site_refinement_flags
_atom_site_disorder_assembly
_atom_site_disorder_group
C1 C 0.33762(9) 0.8217(3) 0.66023(17) 0.0128(3) Uani 1 1 d . . .
C2 C 0.31137(9) 1.0178(3) 0.56692(17) 0.0146(3) Uani 1 1 d . . .
C3 C 0.22331(9) 1.0389(3) 0.54064(17) 0.0181(3) Uani 1 1 d . . .
H3 H 0.2026 1.1716 0.4789 0.022 Uiso 1 1 calc R . .
C4 C 0.16567(10) 0.8713(3) 0.60242(17) 0.0201(3) Uani 1 1 d . . .
H4 H 0.1062 0.8905 0.5830 0.024 Uiso 1 1 calc R . .
C5 C 0.19416(9) 0.6758(3) 0.69227(18) 0.0203(3) Uani 1 1 d . . .
H5 H 0.1545 0.5592 0.7328 0.024 Uiso 1 1 calc R . .
C6 C 0.28096(9) 0.6510(3) 0.72284(16) 0.0167(3) Uani 1 1 d . . .
H6 H 0.3013 0.5190 0.7857 0.020 Uiso 1 1 calc R . .
C9 C 0.37328(10) 1.1949(3) 0.49216(18) 0.0187(3) Uani 1 1 d . . .
H9A H 0.3955 1.1215 0.3967 0.028 Uiso 1 1 calc R . .
H9B H 0.4208 1.2281 0.5631 0.028 Uiso 1 1 calc R . .
H9C H 0.3438 1.3506 0.4680 0.028 Uiso 1 1 calc R . .
N1 N 0.42956(7) 0.7952(2) 0.69501(14) 0.0134(3) Uani 1 1 d . . .
Cl1 Cl 0.474604(17) 0.29672(5) 0.87787(5) 0.01503(10) Uani 1 1 d . . .
H1N H 0.4599(13) 0.775(4) 0.609(2) 0.024(5) Uiso 1 1 d . . .
H2N H 0.4423(13) 0.663(4) 0.754(2) 0.036(6) Uiso 1 1 d . . .
H3N H 0.4512(11) 0.933(4) 0.749(2) 0.028(5) Uiso 1 1 d . . .

loop_
_atom_site_aniso_label
_atom_site_aniso_U_11
_atom_site_aniso_U_22
_atom_site_aniso_U_33
_atom_site_aniso_U_23
_atom_site_aniso_U_13
_atom_site_aniso_U_12
C1 0.0131(6) 0.0142(7) 0.0111(6) -0.0009(5) 0.0017(5) 0.0039(5)
C2 0.0192(6) 0.0121(6) 0.0126(6) -0.0017(5) -0.0006(5) 0.0014(5)
C3 0.0214(7) 0.0173(7) 0.0156(7) -0.0001(6) -0.0027(5) 0.0042(5)
C4 0.0162(7) 0.0253(8) 0.0190(8) 0.0002(7) -0.0011(6) 0.0052(6)
C5 0.0186(7) 0.0218(8) 0.0205(8) 0.0016(6) 0.0034(6) -0.0031(5)
C6 0.0202(6) 0.0150(7) 0.0151(6) 0.0023(6) 0.0012(5) 0.0009(5)
C9 0.0228(7) 0.0160(7) 0.0172(7) 0.0045(5) -0.0007(6) -0.0004(5)
N1 0.0160(5) 0.0115(7) 0.0128(6) 0.0019(5) 0.0001(5) 0.0010(4)
Cl1 0.01577(15) 0.01304(17) 0.01628(15) 0.00157(18) -0.00323(15) 0.00008(9)

loop_
_atom_type_symbol
_atom_type_description
_atom_type_scat_dispersion_real
_atom_type_scat_dispersion_imag
_atom_type_scat_source
C C 0.0033 0.0016 'International Tables Vol C Tables 4.2.6.8 and 6.1.1.4'
H H 0.0000 0.0000 'International Tables Vol C Tables 4.2.6.8 and 6.1.1.4'
N N 0.0061 0.0033 'International Tables Vol C Tables 4.2.6.8 and 6.1.1.4'
Cl Cl 0.1484 0.1585 'International Tables Vol C Tables 4.2.6.8 and 6.1.1.4'

loop_
_geom_angle_atom_site_label_1
_geom_angle_atom_site_label_2
_geom_angle_atom_site_label_3
_geom_angle
_geom_angle_site_symmetry_1
_geom_angle_site_symmetry_3
C6 C1 C2 122.87(13) . .
C6 C1 N1 118.50(13) . .
C2 C1 N1 118.63(13) . .
C1 C2 C3 116.48(13) . .
C1 C2 C9 122.83(13) . .
C3 C2 C9 120.66(13) . .
C4 C3 C2 121.60(14) . .
C4 C3 H3 119.2 . .
C2 C3 H3 119.2 . .
C3 C4 C5 120.38(14) . .
C3 C4 H4 119.8 . .
C5 C4 H4 119.8 . .
C4 C5 C6 119.67(13) . .
C4 C5 H5 120.2 . .
C6 C5 H5 120.2 . .
C1 C6 C5 118.99(14) . .
C1 C6 H6 120.5 . .
C5 C6 H6 120.5 . .
C2 C9 H9A 109.5 . .
C2 C9 H9B 109.5 . .
H9A C9 H9B 109.5 . .
C2 C9 H9C 109.5 . .
H9A C9 H9C 109.5 . .
H9B C9 H9C 109.5 . .
C1 N1 H1N 111.1(12) . .
C1 N1 H2N 114.1(13) . .
H1N N1 H2N 105.2(18) . .
C1 N1 H3N 112.1(11) . .
H1N N1 H3N 109.0(17) . .
H2N N1 H3N 104.9(18) . .

loop_
_geom_bond_atom_site_label_1
_geom_bond_atom_site_label_2
_geom_bond_distance
_geom_bond_site_symmetry_2
C1 C6 1.387(2) .
C1 C2 1.392(2) .
C1 N1 1.4745(18) .
C2 C3 1.3989(19) .
C2 C9 1.5056(19) .
C3 C4 1.383(2) .
C3 H3 0.9500 .
C4 C5 1.383(2) .
C4 H4 0.9500 .
C5 C6 1.388(2) .
C5 H5 0.9500 .
C6 H6 0.9500 .
C9 H9A 0.9800 .
C9 H9B 0.9800 .
C9 H9C 0.9800 .
N1 H1N 0.89(2) .
N1 H2N 0.90(2) .
N1 H3N 0.94(2) .

loop_
_geom_hbond_atom_site_label_D
_geom_hbond_atom_site_label_H
_geom_hbond_atom_site_label_A
_geom_hbond_distance_DH
_geom_hbond_distance_HA
_geom_hbond_distance_DA
_geom_hbond_angle_DHA
_geom_hbond_site_symmetry_A
N1 H1N Cl1 0.89(2) 2.28(2) 3.1653(13) 174.1(17) 2_664
N1 H2N Cl1 0.90(2) 2.30(2) 3.1976(12) 172.7(18) .
N1 H3N Cl1 0.94(2) 2.29(2) 3.2118(12) 167.8(15) 1_565
